data_4309487
loop_
_publ_author_name
'Matthias Westerhausen'
'Tobias Bollwein'
'Nikolaos Makropoulos'
'Holger Piotrowski'

_publ_contact_author_address
;
Institut fuer Anorganische und Analytische Chemie
Friedrich-Schiller-Universitaet
August-Bebel-Str. 2
D-07743 Jena
Bundesrepublik Deutschland
;
_publ_contact_author_email m.we@uni-jena.de
_publ_contact_author_name 'Matthias Westerhausen'
_publ_section_title
;
Ligand Exchange Reaction Between an Alkylzinc Primary Amide and a
Dialkylmagnesium Compound: Crystal Structures of
[(thf)MeMg-\m-N(H)SiiPr3]2 and (tmeda)Mg[N(H)SiiPr3]2
;
_journal_name_full 'Inorganic Chemistry'
_journal_page_first 6439
_journal_page_last 6444
_journal_paper_doi 10.1021/ic0503277
_journal_volume 44
_journal_year 2005
_chemical_formula_moiety
;
Mg2, 2(C H3), 2(N H Si C9 H21), 2(C4 H8 O)
;
_chemical_formula_sum 'C28 H66 Mg2 N2 O2 Si2'
_chemical_formula_weight 567.617
_chemical_name_common 'Mg{(CH3)[NH(Si(iPr)3)]} * x THF'
_space_group_IT_number 14
_symmetry_cell_setting monoclinic
_symmetry_Int_Tables_number 14
_symmetry_space_group_name_Hall '-P 2yn'
_symmetry_space_group_name_H-M 'P 1 21/n 1'
_atom_sites_solution_hydrogens geom
_atom_sites_solution_primary direct
_atom_sites_solution_secondary difmap
_audit_author_name 'Piotrowski, H.'
_audit_block_code Mg_CH3_NHSi(iPr)3_THF_d097_makropoulos
_audit_creation_date 11-Nov-99
_audit_creation_method 'form98_1/compatible with shelxl97-2'
_audit_update_record 28-Feb-05
_cell_angle_alpha 90
_cell_angle_beta 95.021(9)
_cell_angle_gamma 90
_cell_formula_units_Z 4
_cell_length_a 19.8237(16)
_cell_length_b 20.3413(12)
_cell_length_c 9.0722(6)
_cell_measurement_reflns_used 5000
_cell_measurement_temperature 200(3)
_cell_measurement_theta_max 24.0
_cell_measurement_theta_min 2.0
_cell_volume 3644.2(4)
_computing_cell_refinement 'Stoe IPDS software (Darmstadt, Germany)'
_computing_data_collection 'Stoe IPDS software (Darmstadt, Germany)'
_computing_data_reduction 'Stoe IPDS software (Darmstadt, Germany)'
_computing_molecular_graphics
;ORTEP (M. N. Burnett, C. K. Johnson, ORTEP-III: Oak Ridge Thermal Ellipsoid
 Plot Program for Crystal Structure Illustrations, Oak Ridge National
 Laboratory Report ORNL-6895, 1996). Windows version (L. J. Farrugia, Univ.
 Glasgow) used --- SCHAKAL (E. Keller, University of  Freiburg (Breisgau),
 Germany, 1995).
;
_computing_publication_material
;PLATON (A. L. Spek, Acta Crystallogr, Sect. A, 1990, 46, C34, 1995 version).
--- T.B.Cohen, Pure Appl. Chem. 1996,68,2339-2359 (atomic masses).
;
_computing_structure_refinement 'SHELXL-97 (G. M. Sheldrick. University of G\"ottingen, 97-2 version)'
_computing_structure_solution
;
SIR97 (Cascarano et al.,Acta Crystallogr., Sect A, 1996, C79)
;
_diffrn_ambient_temperature 200(3)
_diffrn_measured_fraction_theta_full 0.966
_diffrn_measured_fraction_theta_max 0.966
_diffrn_measurement_device 'image-plate area detector'
_diffrn_measurement_device_type 'Stoe IPDS'
_diffrn_measurement_method 'area detection'
_diffrn_orient_matrix_type
;first index: i in a~i~^*^, second: diffractometer xyz
 e.g. UB_21,UB_22,UB_23 are the xyz components of b^*^
;
_diffrn_orient_matrix_UB_11 -0.007416
_diffrn_orient_matrix_UB_12 0.023943
_diffrn_orient_matrix_UB_13 -0.044000
_diffrn_orient_matrix_UB_21 -0.048515
_diffrn_orient_matrix_UB_22 -0.006419
_diffrn_orient_matrix_UB_23 0.004684
_diffrn_orient_matrix_UB_31 -0.008958
_diffrn_orient_matrix_UB_32 0.100634
_diffrn_orient_matrix_UB_33 0.045126
_diffrn_radiation_collimation '0.5 mm collimator'
_diffrn_radiation_monochromator graphite
_diffrn_radiation_source 'fine-focus sealed tube'
_diffrn_radiation_type MoK\a
_diffrn_radiation_wavelength 0.71073
_diffrn_reflns_av_R_equivalents 0.0311
_diffrn_reflns_av_sigmaI/netI 0.0332
_diffrn_reflns_limit_h_max 22
_diffrn_reflns_limit_h_min -22
_diffrn_reflns_limit_k_max 23
_diffrn_reflns_limit_k_min -21
_diffrn_reflns_limit_l_max 10
_diffrn_reflns_limit_l_min -10
_diffrn_reflns_number 20720
_diffrn_reflns_theta_full 23.96
_diffrn_reflns_theta_max 23.96
_diffrn_reflns_theta_min 2.00
_diffrn_source_current 50_mA
_diffrn_source_power 2.75_kW
_diffrn_source_type 'Spellman DF4 Series'
_diffrn_source_voltage 55_kV
_exptl_absorpt_coefficient_mu 0.156
_exptl_absorpt_correction_T_max 0.9669
_exptl_absorpt_correction_T_min 0.9443
_exptl_absorpt_correction_type numerical
_exptl_absorpt_process_details 'XRed, rev. 1.09, Stoe (Darmstadt, Germany)'
_exptl_crystal_colour colourless
_exptl_crystal_density_diffrn 1.03459(11)
_exptl_crystal_density_method 'not measured'
_exptl_crystal_description prismatic
_exptl_crystal_F_000 1264
_exptl_crystal_size_max 0.50
_exptl_crystal_size_mid 0.40
_exptl_crystal_size_min 0.30
_refine_diff_density_max 0.617
_refine_diff_density_min -0.661
_refine_diff_density_rms 0.049
_refine_ls_extinction_method none
_refine_ls_goodness_of_fit_ref 0.994
_refine_ls_hydrogen_treatment mixed
_refine_ls_matrix_type full
_refine_ls_number_parameters 522
_refine_ls_number_reflns 5516
_refine_ls_number_restraints 0
_refine_ls_restrained_S_all 0.994
_refine_ls_R_factor_all 0.0581
_refine_ls_R_factor_gt 0.0439
_refine_ls_shift/su_max 0.001
_refine_ls_shift/su_mean 0.000
_refine_ls_structure_factor_coef Fsqd
_refine_ls_weighting_details 'calc w=1/[\s^2^(Fo^2^)+(0.0891P)^2^+0.0000P] where P=(Fo^2^+2Fc^2^)/3'
_refine_ls_weighting_scheme calc
_refine_ls_wR_factor_gt 0.1177
_refine_ls_wR_factor_ref 0.1235
_reflns_number_gt 4206
_reflns_number_total 5516
_reflns_threshold_expression >2sigma(I)
_cod_data_source_file ic0503277si20050303_041028_1.cif
_cod_data_source_block d097
_cod_database_code 4309487

loop_
_symmetry_equiv_pos_as_xyz
'x, y, z'
'-x+1/2, y+1/2, -z+1/2'
'-x, -y, -z'
'x-1/2, -y-1/2, z-1/2'

loop_
_atom_site_label
_atom_site_type_symbol
_atom_site_fract_x
_atom_site_fract_y
_atom_site_fract_z
_atom_site_U_iso_or_equiv
_atom_site_adp_type
_atom_site_occupancy
_atom_site_symmetry_multiplicity
_atom_site_calc_flag
_atom_site_refinement_flags
_atom_site_disorder_assembly
_atom_site_disorder_group
Mg1 Mg 0.56806(4) -0.32880(3) -0.55105(9) 0.0292(2) Uani 1 1 d . . .
Mg2 Mg 0.68630(4) -0.24094(3) -0.55175(9) 0.0272(2) Uani 1 1 d . . .
C1 C 0.51637(18) -0.37455(17) -0.3828(4) 0.0498(8) Uani 1 1 d . . .
H1A H 0.476(2) -0.357(2) -0.375(5) 0.096(14) Uiso 1 1 d . . .
H1B H 0.511(2) -0.418(2) -0.398(5) 0.089(13) Uiso 1 1 d . . .
H1C H 0.540(2) -0.3729(18) -0.289(5) 0.080(13) Uiso 1 1 d . . .
C2 C 0.75758(16) -0.19461(18) -0.3965(4) 0.0502(7) Uani 1 1 d . . .
H2A H 0.742(3) -0.169(3) -0.331(6) 0.121(18) Uiso 1 1 d . . .
H2B H 0.784(4) -0.152(4) -0.441(8) 0.19(3) Uiso 1 1 d . . .
H2C H 0.792(3) -0.219(2) -0.377(6) 0.115(17) Uiso 1 1 d . . .
O11 O 0.51375(9) -0.36018(9) -0.7468(2) 0.0437(5) Uani 1 1 d . . .
C21A C 0.45529(16) -0.40387(17) -0.7437(4) 0.0621(9) Uani 1 1 d . . .
H21A H 0.4181 -0.3822 -0.6960 0.074 Uiso 1 1 calc R . .
H21B H 0.4678 -0.4450 -0.6897 0.074 Uiso 1 1 calc R . .
C31A C 0.4350(2) -0.4174(3) -0.9038(5) 0.1045(17) Uani 1 1 d . . .
H31A H 0.3859 -0.4270 -0.9204 0.125 Uiso 1 1 calc R . .
H31B H 0.4608 -0.4549 -0.9400 0.125 Uiso 1 1 calc R . .
C41A C 0.45369(14) -0.35000(17) -0.9841(3) 0.1128(19) Uani 1 1 d . . .
H41A H 0.4583 -0.3556 -1.0911 0.135 Uiso 1 1 calc R . .
H41B H 0.4217 -0.3139 -0.9678 0.135 Uiso 1 1 calc R . .
C51A C 0.52035(14) -0.34233(17) -0.8951(3) 0.0701(10) Uani 1 1 d R . .
H51A H 0.5546 -0.3706 -0.9366 0.084 Uiso 1 1 calc R . .
H51B H 0.5357 -0.2961 -0.8995 0.084 Uiso 1 1 calc R . .
O12B O 0.71872(9) -0.21286(8) -0.7558(2) 0.0410(4) Uani 1 1 d . B .
C22B C 0.77730(19) -0.17045(16) -0.7719(4) 0.0651(9) Uani 1 1 d . B .
H22A H 0.8168 -0.1852 -0.7059 0.078 Uiso 1 1 calc R . .
H22B H 0.7669 -0.1243 -0.7475 0.078 Uiso 1 1 calc R . .
C32B C 0.7913(2) -0.1763(2) -0.9280(5) 0.0861(13) Uani 1 1 d . . .
H32A H 0.8234 -0.2125 -0.9424 0.103 Uiso 1 1 calc R A 1
H32B H 0.8097 -0.1348 -0.9650 0.103 Uiso 1 1 calc R A 1
C42A C 0.7224(4) -0.1909(4) -1.0025(9) 0.095(3) Uiso 0.643(12) 1 d P B 1
H42A H 0.6947 -0.1505 -1.0162 0.114 Uiso 0.643(12) 1 calc PR B 1
H42B H 0.7254 -0.2124 -1.0996 0.114 Uiso 0.643(12) 1 calc PR B 1
C42B C 0.7589(6) -0.2323(6) -0.9858(14) 0.078(4) Uiso 0.357(12) 1 d P B 2
H42C H 0.7878 -0.2717 -0.9686 0.093 Uiso 0.357(12) 1 calc PR B 2
H42D H 0.7460 -0.2276 -1.0932 0.093 Uiso 0.357(12) 1 calc PR B 2
C52B C 0.6948(2) -0.2358(3) -0.8959(4) 0.0993(17) Uani 1 1 d . . .
H52A H 0.6447 -0.2353 -0.9075 0.119 Uiso 1 1 calc R B 1
H52B H 0.7106 -0.2813 -0.9109 0.119 Uiso 1 1 calc R B 1
N1 N 0.67071(10) -0.34247(9) -0.5855(3) 0.0266(4) Uani 1 1 d . . .
H1N H 0.6695(14) -0.3441(13) -0.663(3) 0.031(9) Uiso 1 1 d . . .
Si1 Si 0.71930(3) -0.40863(3) -0.52051(7) 0.02583(18) Uani 1 1 d . . .
C11 C 0.70137(13) -0.48142(12) -0.6487(3) 0.0353(6) Uani 1 1 d . . .
H11 H 0.7299(14) -0.5141(14) -0.615(3) 0.044(8) Uiso 1 1 d . . .
C111 C 0.62970(16) -0.50812(16) -0.6415(5) 0.0546(8) Uani 1 1 d . . .
H11A H 0.6218(18) -0.5218(16) -0.537(4) 0.068(10) Uiso 1 1 d . . .
H11B H 0.6216(14) -0.5441(15) -0.706(3) 0.049(8) Uiso 1 1 d . . .
H11C H 0.5940(17) -0.4735(16) -0.674(4) 0.059(9) Uiso 1 1 d . . .
C211 C 0.71309(18) -0.46533(17) -0.8088(3) 0.0517(7) Uani 1 1 d . . .
H21A H 0.759(2) -0.4477(19) -0.823(4) 0.088(12) Uiso 1 1 d . . .
H21B H 0.6788(16) -0.4311(16) -0.853(4) 0.056(9) Uiso 1 1 d . . .
H21C H 0.7046(15) -0.5040(17) -0.873(4) 0.063(9) Uiso 1 1 d . . .
C21 C 0.69381(14) -0.43021(13) -0.3307(3) 0.0384(6) Uani 1 1 d . . .
H21 H 0.6497(14) -0.4423(12) -0.345(3) 0.032(7) Uiso 1 1 d . . .
C121 C 0.7316(3) -0.48986(19) -0.2601(4) 0.0656(10) Uani 1 1 d . . .
H12A H 0.7253(17) -0.5289(18) -0.324(4) 0.066(10) Uiso 1 1 d . . .
H12B H 0.713(2) -0.5027(19) -0.175(5) 0.090(12) Uiso 1 1 d . . .
H12C H 0.780(2) -0.481(2) -0.240(5) 0.090(14) Uiso 1 1 d . . .
C221 C 0.70066(19) -0.37174(17) -0.2239(4) 0.0515(7) Uani 1 1 d . . .
H22A H 0.6761(18) -0.3351(18) -0.263(4) 0.066(10) Uiso 1 1 d . . .
H22B H 0.6867(16) -0.3803(15) -0.126(4) 0.061(9) Uiso 1 1 d . . .
H22C H 0.7483(19) -0.3550(17) -0.199(4) 0.069(10) Uiso 1 1 d . . .
C31 C 0.81380(12) -0.39070(13) -0.5037(3) 0.0388(6) Uani 1 1 d . . .
H31 H 0.8220(14) -0.3728(14) -0.406(4) 0.048(8) Uiso 1 1 d . . .
C131 C 0.83625(17) -0.34066(19) -0.6132(6) 0.0685(11) Uani 1 1 d . . .
H13A H 0.814(2) -0.297(2) -0.611(5) 0.097(13) Uiso 1 1 d . . .
H13B H 0.8840(19) -0.3333(15) -0.594(4) 0.065(10) Uiso 1 1 d . . .
H13C H 0.8309(19) -0.3615(19) -0.713(5) 0.075(12) Uiso 1 1 d . . .
C231 C 0.85787(16) -0.45201(18) -0.5094(5) 0.0620(9) Uani 1 1 d . . .
H23A H 0.850(2) -0.482(2) -0.438(5) 0.089(14) Uiso 1 1 d . . .
H23B H 0.9068(18) -0.4417(15) -0.496(4) 0.060(9) Uiso 1 1 d . . .
H23C H 0.849(2) -0.480(2) -0.608(5) 0.102(14) Uiso 1 1 d . . .
N2 N 0.58069(9) -0.22665(9) -0.5779(3) 0.0265(4) Uani 1 1 d . . .
H2N H 0.5752(13) -0.2246(12) -0.666(3) 0.032(8) Uiso 1 1 d . . .
Si2 Si 0.53784(3) -0.16159(3) -0.50586(7) 0.02627(18) Uani 1 1 d . . .
C12 C 0.44269(12) -0.17524(13) -0.5263(3) 0.0375(6) Uani 1 1 d . . .
H12 H 0.4326(14) -0.2013(14) -0.446(3) 0.044(8) Uiso 1 1 d . . .
C112 C 0.41733(15) -0.21358(18) -0.6641(4) 0.0534(8) Uani 1 1 d . . .
H11D H 0.4428(18) -0.2544(19) -0.677(4) 0.075(11) Uiso 1 1 d . . .
H11E H 0.4293(19) -0.1941(19) -0.744(5) 0.073(12) Uiso 1 1 d . . .
H11F H 0.3689(18) -0.2217(15) -0.669(4) 0.060(9) Uiso 1 1 d . . .
C212 C 0.40144(16) -0.11169(18) -0.5172(5) 0.0604(9) Uani 1 1 d . . .
H21D H 0.3553(19) -0.1214(16) -0.519(4) 0.066(10) Uiso 1 1 d . . .
H21E H 0.417(2) -0.088(2) -0.428(5) 0.084(12) Uiso 1 1 d . . .
H21F H 0.408(2) -0.086(2) -0.612(5) 0.090(13) Uiso 1 1 d . . .
C22 C 0.55805(13) -0.08285(12) -0.6052(3) 0.0375(6) Uani 1 1 d . . .
H22 H 0.5311(13) -0.0469(13) -0.567(3) 0.037(7) Uiso 1 1 d . . .
C122 C 0.5397(2) -0.08652(18) -0.7707(4) 0.0610(9) Uani 1 1 d . . .
H12D H 0.495(2) -0.0975(17) -0.791(4) 0.067(11) Uiso 1 1 d . . .
H12E H 0.5501(17) -0.0431(17) -0.819(4) 0.067(9) Uiso 1 1 d . . .
H12F H 0.5693(19) -0.1181(19) -0.808(4) 0.078(12) Uiso 1 1 d . . .
C222 C 0.63207(16) -0.06274(16) -0.5735(5) 0.0545(9) Uani 1 1 d . . .
H22D H 0.6635(17) -0.0959(17) -0.606(4) 0.064(9) Uiso 1 1 d . . .
H22E H 0.6411(17) -0.0251(19) -0.621(4) 0.069(10) Uiso 1 1 d . . .
H22F H 0.6467(17) -0.0593(16) -0.473(4) 0.063(11) Uiso 1 1 d . . .
C32 C 0.56738(13) -0.15285(13) -0.3034(3) 0.0372(6) Uani 1 1 d . . .
H32 H 0.6138(17) -0.1508(14) -0.302(4) 0.055(9) Uiso 1 1 d . . .
C132 C 0.5493(2) -0.21144(18) -0.2100(4) 0.0581(9) Uani 1 1 d . . .
H13D H 0.5648(15) -0.2054(15) -0.109(4) 0.055(9) Uiso 1 1 d . . .
H13E H 0.501(2) -0.221(2) -0.223(5) 0.092(13) Uiso 1 1 d . . .
H13F H 0.569(2) -0.247(2) -0.248(5) 0.087(13) Uiso 1 1 d . . .
C232 C 0.5426(2) -0.08931(17) -0.2333(4) 0.0617(9) Uani 1 1 d . . .
H23D H 0.5642(18) -0.0845(17) -0.132(5) 0.074(11) Uiso 1 1 d . . .
H23E H 0.5533(19) -0.049(2) -0.294(4) 0.084(12) Uiso 1 1 d . . .
H23F H 0.495(3) -0.093(2) -0.227(5) 0.105(16) Uiso 1 1 d . . .

loop_
_atom_site_aniso_label
_atom_site_aniso_U_11
_atom_site_aniso_U_22
_atom_site_aniso_U_33
_atom_site_aniso_U_23
_atom_site_aniso_U_13
_atom_site_aniso_U_12
Mg1 0.0257(4) 0.0264(4) 0.0354(5) 0.0001(3) 0.0027(3) -0.0022(3)
Mg2 0.0241(4) 0.0250(4) 0.0326(5) 0.0018(3) 0.0031(3) 0.0000(3)
C1 0.0450(17) 0.0521(19) 0.054(2) 0.0038(15) 0.0151(17) -0.0121(14)
C2 0.0375(15) 0.0569(18) 0.054(2) -0.0080(16) -0.0073(15) -0.0019(14)
O11 0.0393(10) 0.0467(10) 0.0434(12) -0.0059(8) -0.0055(9) -0.0091(8)
C21A 0.0488(17) 0.0603(19) 0.075(2) -0.0091(16) -0.0063(17) -0.0232(14)
C31A 0.070(3) 0.147(4) 0.095(4) -0.067(3) -0.001(2) -0.035(3)
C41A 0.070(3) 0.221(6) 0.046(3) -0.021(3) -0.001(2) -0.036(3)
C51A 0.0537(19) 0.114(3) 0.042(2) -0.0152(18) 0.0014(16) -0.0176(18)
O12B 0.0424(10) 0.0418(10) 0.0403(11) 0.0071(8) 0.0129(9) -0.0073(8)
C22B 0.079(2) 0.0534(18) 0.067(2) 0.0014(15) 0.0252(19) -0.0294(16)
C32B 0.097(3) 0.091(3) 0.078(3) -0.015(2) 0.053(2) -0.037(2)
C52B 0.095(3) 0.167(4) 0.035(2) 0.006(2) 0.000(2) -0.079(3)
N1 0.0295(10) 0.0258(10) 0.0248(13) 0.0017(8) 0.0045(10) 0.0029(8)
Si1 0.0271(3) 0.0226(3) 0.0275(4) -0.0001(2) 0.0009(3) 0.0027(2)
C11 0.0361(13) 0.0262(12) 0.0426(16) -0.0043(11) -0.0023(12) 0.0051(10)
C111 0.0517(18) 0.0398(17) 0.072(3) -0.0162(16) 0.0024(17) -0.0112(14)
C211 0.062(2) 0.0551(18) 0.0379(18) -0.0134(14) 0.0035(15) 0.0047(16)
C21 0.0421(16) 0.0393(14) 0.0335(16) 0.0057(11) 0.0011(12) 0.0022(11)
C121 0.093(3) 0.057(2) 0.048(2) 0.0227(17) 0.008(2) 0.017(2)
C221 0.062(2) 0.061(2) 0.0313(18) -0.0052(14) 0.0042(16) 0.0055(16)
C31 0.0302(13) 0.0412(14) 0.0443(18) -0.0088(12) -0.0010(12) 0.0037(10)
C131 0.0369(18) 0.060(2) 0.113(4) 0.013(2) 0.027(2) 0.0023(15)
C231 0.0328(16) 0.059(2) 0.092(3) 0.003(2) -0.0047(17) 0.0160(14)
N2 0.0273(10) 0.0281(10) 0.0238(13) 0.0004(8) 0.0009(9) 0.0025(8)
Si2 0.0233(3) 0.0251(3) 0.0302(4) -0.0006(2) 0.0011(3) 0.0030(2)
C12 0.0274(12) 0.0408(14) 0.0438(17) 0.0033(12) 0.0000(12) 0.0015(10)
C112 0.0307(16) 0.058(2) 0.069(3) -0.0130(17) -0.0101(16) 0.0026(14)
C212 0.0303(16) 0.065(2) 0.085(3) -0.020(2) 0.0010(17) 0.0150(14)
C22 0.0389(14) 0.0262(12) 0.0483(18) 0.0033(11) 0.0087(13) 0.0046(10)
C122 0.079(3) 0.052(2) 0.052(2) 0.0188(15) 0.0068(19) -0.0057(19)
C222 0.0462(17) 0.0356(16) 0.083(3) 0.0058(16) 0.0117(18) -0.0078(13)
C32 0.0312(14) 0.0444(15) 0.0355(16) -0.0067(11) 0.0006(12) 0.0031(11)
C132 0.083(3) 0.060(2) 0.029(2) 0.0031(14) -0.0046(18) 0.0054(18)
C232 0.087(3) 0.054(2) 0.043(2) -0.0206(16) 0.003(2) 0.0056(18)

loop_
_atom_type_symbol
_atom_type_description
_atom_type_scat_dispersion_real
_atom_type_scat_dispersion_imag
_atom_type_scat_source
C C 0.0033 0.0016 'International Tables Vol C Tables 4.2.6.8 and 6.1.1.4'
H H 0.0000 0.0000 'International Tables Vol C Tables 4.2.6.8 and 6.1.1.4'
Mg Mg 0.0486 0.0363 'International Tables Vol C Tables 4.2.6.8 and 6.1.1.4'
N N 0.0061 0.0033 'International Tables Vol C Tables 4.2.6.8 and 6.1.1.4'
O O 0.0106 0.0060 'International Tables Vol C Tables 4.2.6.8 and 6.1.1.4'
Si Si 0.0817 0.0704 'International Tables Vol C Tables 4.2.6.8 and 6.1.1.4'

loop_
_exptl_crystal_face_index_h
_exptl_crystal_face_index_k
_exptl_crystal_face_index_l
_exptl_crystal_face_perp_dist
0 1 0 0.1300
0 -1 0 0.1540
1 -1 0 0.1470
-1 1 0 0.1360
-1 1 1 0.2780
1 0 1 0.2770
0 0 -1 0.2320
-1 0 0 0.1560
1 0 0 0.1720
0 -3 1 0.1760
-1 -1 0 0.1340
1 1 0 0.1680

loop_
_geom_angle_atom_site_label_1
_geom_angle_atom_site_label_2
_geom_angle_atom_site_label_3
_geom_angle
_geom_angle_site_symmetry_1
_geom_angle_site_symmetry_3
_geom_angle_publ_flag
O11 Mg1 N1 105.43(9) . . ?
O11 Mg1 N2 105.06(9) . . ?
N1 Mg1 N2 89.25(7) . . ?
O11 Mg1 C1 103.35(12) . . ?
N1 Mg1 C1 125.59(13) . . ?
N2 Mg1 C1 125.71(12) . . ?
O11 Mg1 Mg2 122.20(6) . . ?
N1 Mg1 Mg2 45.60(6) . . ?
N2 Mg1 Mg2 45.59(5) . . ?
C1 Mg1 Mg2 134.45(12) . . ?
O11 Mg1 H1N 89.4(7) . . ?
N1 Mg1 H1N 17.0(7) . . ?
N2 Mg1 H1N 88.1(6) . . ?
C1 Mg1 H1N 137.4(7) . . ?
Mg2 Mg1 H1N 50.9(7) . . ?
O11 Mg1 H2N 86.8(7) . . ?
N1 Mg1 H2N 87.6(6) . . ?
N2 Mg1 H2N 19.5(7) . . ?
C1 Mg1 H2N 139.3(6) . . ?
Mg2 Mg1 H2N 51.7(7) . . ?
H1N Mg1 H2N 80.9(9) . . ?
O12B Mg2 N2 104.01(9) . . ?
O12B Mg2 N1 101.05(9) . . ?
N2 Mg2 N1 89.27(8) . . ?
O12B Mg2 C2 103.15(11) . . ?
N2 Mg2 C2 127.57(12) . . ?
N1 Mg2 C2 127.69(12) . . ?
O12B Mg2 Mg1 118.26(6) . . ?
N2 Mg2 Mg1 45.68(5) . . ?
N1 Mg2 Mg1 45.53(6) . . ?
C2 Mg2 Mg1 138.56(10) . . ?
O12B Mg2 H1N 84.6(7) . . ?
N2 Mg2 H1N 88.5(7) . . ?
N1 Mg2 H1N 17.2(7) . . ?
C2 Mg2 H1N 138.1(7) . . ?
Mg1 Mg2 H1N 51.3(7) . . ?
O12B Mg2 H2N 85.4(7) . . ?
N2 Mg2 H2N 19.4(7) . . ?
N1 Mg2 H2N 87.4(6) . . ?
C2 Mg2 H2N 139.9(6) . . ?
Mg1 Mg2 H2N 51.6(6) . . ?
H1N Mg2 H2N 81.1(10) . . ?
Mg1 C1 H1A 112(3) . . ?
Mg1 C1 H1B 112(3) . . ?
H1A C1 H1B 107(4) . . ?
Mg1 C1 H1C 113(2) . . ?
H1A C1 H1C 108(4) . . ?
H1B C1 H1C 103(3) . . ?
Mg2 C2 H2A 118(3) . . ?
Mg2 C2 H2B 114(4) . . ?
H2A C2 H2B 89(4) . . ?
Mg2 C2 H2C 111(3) . . ?
H2A C2 H2C 122(5) . . ?
H2B C2 H2C 98(4) . . ?
C51A O11 C21A 108.3(2) . . ?
C51A O11 Mg1 130.29(16) . . ?
C21A O11 Mg1 121.23(19) . . ?
O11 C21A C31A 103.8(3) . . ?
O11 C21A H21A 111.0 . . ?
C31A C21A H21A 111.0 . . ?
O11 C21A H21B 111.0 . . ?
C31A C21A H21B 111.0 . . ?
H21A C21A H21B 109.0 . . ?
C21A C31A C41A 103.2(3) . . ?
C21A C31A H31A 111.1 . . ?
C41A C31A H31A 111.1 . . ?
C21A C31A H31B 111.1 . . ?
C41A C31A H31B 111.1 . . ?
H31A C31A H31B 109.1 . . ?
C51A C41A C31A 94.15(18) . . ?
C51A C41A H41A 112.9 . . ?
C31A C41A H41A 112.9 . . ?
C51A C41A H41B 112.9 . . ?
C31A C41A H41B 112.9 . . ?
H41A C41A H41B 110.3 . . ?
O11 C51A C41A 109.68(13) . . ?
O11 C51A H51A 109.7 . . ?
C41A C51A H51A 109.7 . . ?
O11 C51A H51B 109.7 . . ?
C41A C51A H51B 109.7 . . ?
H51A C51A H51B 108.2 . . ?
C52B O12B C22B 108.3(2) . . ?
C52B O12B Mg2 127.45(17) . . ?
C22B O12B Mg2 123.87(18) . . ?
O12B C22B C32B 105.5(3) . . ?
O12B C22B H22A 110.6 . . ?
C32B C22B H22A 110.6 . . ?
O12B C22B H22B 110.6 . . ?
C32B C22B H22B 110.6 . . ?
H22A C22B H22B 108.8 . . ?
C42B C32B C22B 108.1(5) . . ?
C42B C32B C42A 45.1(5) . . ?
C22B C32B C42A 102.1(4) . . ?
C42B C32B H32A 67.7 . . ?
C22B C32B H32A 111.4 . . ?
C42A C32B H32A 111.4 . . ?
C42B C32B H32B 138.0 . . ?
C22B C32B H32B 111.4 . . ?
C42A C32B H32B 111.4 . . ?
H32A C32B H32B 109.2 . . ?
C52B C42A C32B 101.7(5) . . ?
C52B C42A H42A 111.4 . . ?
C32B C42A H42A 111.4 . . ?
C52B C42A H42B 111.4 . . ?
C32B C42A H42B 111.4 . . ?
H42A C42A H42B 109.3 . . ?
C32B C42B C52B 102.0(8) . . ?
C32B C42B H42C 111.4 . . ?
C52B C42B H42C 111.4 . . ?
C32B C42B H42D 111.4 . . ?
C52B C42B H42D 111.4 . . ?
H42C C42B H42D 109.2 . . ?
O12B C52B C42A 106.0(4) . . ?
O12B C52B C42B 103.4(5) . . ?
C42A C52B C42B 42.8(5) . . ?
O12B C52B H52A 110.5 . . ?
C42A C52B H52A 110.5 . . ?
C42B C52B H52A 142.6 . . ?
O12B C52B H52B 110.5 . . ?
C42A C52B H52B 110.5 . . ?
C42B C52B H52B 72.0 . . ?
H52A C52B H52B 108.7 . . ?
Si1 N1 Mg1 124.73(11) . . ?
Si1 N1 Mg2 130.05(13) . . ?
Mg1 N1 Mg2 88.87(8) . . ?
Si1 N1 H1N 106(2) . . ?
Mg1 N1 H1N 102(2) . . ?
Mg2 N1 H1N 101(2) . . ?
N1 Si1 C21 107.84(11) . . ?
N1 Si1 C11 109.25(12) . . ?
C21 Si1 C11 109.08(12) . . ?
N1 Si1 C31 113.18(11) . . ?
C21 Si1 C31 108.18(13) . . ?
C11 Si1 C31 109.23(12) . . ?
C211 C11 C111 109.6(3) . . ?
C211 C11 Si1 112.34(19) . . ?
C111 C11 Si1 112.11(19) . . ?
C211 C11 H11 109.4(18) . . ?
C111 C11 H11 106.2(17) . . ?
Si1 C11 H11 106.9(18) . . ?
C11 C111 H11A 111(2) . . ?
C11 C111 H11B 111.0(17) . . ?
H11A C111 H11B 110(3) . . ?
C11 C111 H11C 111.5(17) . . ?
H11A C111 H11C 107(3) . . ?
H11B C111 H11C 106(3) . . ?
C11 C211 H21A 114(2) . . ?
C11 C211 H21B 111.6(17) . . ?
H21A C211 H21B 107(3) . . ?
C11 C211 H21C 111.1(19) . . ?
H21A C211 H21C 109(3) . . ?
H21B C211 H21C 104(3) . . ?
C221 C21 C121 109.7(3) . . ?
C221 C21 Si1 112.3(2) . . ?
C121 C21 Si1 113.8(2) . . ?
C221 C21 H21 109.3(16) . . ?
C121 C21 H21 105.9(16) . . ?
Si1 C21 H21 105.5(17) . . ?
C21 C121 H12A 111(2) . . ?
C21 C121 H12B 111(3) . . ?
H12A C121 H12B 103(3) . . ?
C21 C121 H12C 111(2) . . ?
H12A C121 H12C 110(3) . . ?
H12B C121 H12C 110(4) . . ?
C21 C221 H22A 111(2) . . ?
C21 C221 H22B 115.1(19) . . ?
H22A C221 H22B 108(3) . . ?
C21 C221 H22C 115.5(19) . . ?
H22A C221 H22C 105(3) . . ?
H22B C221 H22C 101(3) . . ?
C131 C31 C231 108.9(3) . . ?
C131 C31 Si1 114.8(2) . . ?
C231 C31 Si1 113.8(2) . . ?
C131 C31 H31 108.3(17) . . ?
C231 C31 H31 106.9(18) . . ?
Si1 C31 H31 103.5(17) . . ?
C31 C131 H13A 115(2) . . ?
C31 C131 H13B 109(2) . . ?
H13A C131 H13B 107(3) . . ?
C31 C131 H13C 107(2) . . ?
H13A C131 H13C 113(3) . . ?
H13B C131 H13C 105(3) . . ?
C31 C231 H23A 112(3) . . ?
C31 C231 H23B 112.4(18) . . ?
H23A C231 H23B 106(3) . . ?
C31 C231 H23C 115(2) . . ?
H23A C231 H23C 103(3) . . ?
H23B C231 H23C 108(3) . . ?
Si2 N2 Mg2 125.36(11) . . ?
Si2 N2 Mg1 129.96(11) . . ?
Mg2 N2 Mg1 88.73(7) . . ?
Si2 N2 H2N 108.0(18) . . ?
Mg2 N2 H2N 99.7(19) . . ?
Mg1 N2 H2N 99.2(18) . . ?
N2 Si2 C32 108.58(11) . . ?
N2 Si2 C22 109.57(11) . . ?
C32 Si2 C22 108.81(12) . . ?
N2 Si2 C12 111.55(10) . . ?
C32 Si2 C12 109.24(12) . . ?
C22 Si2 C12 109.04(12) . . ?
C112 C12 C212 109.7(3) . . ?
C112 C12 Si2 114.13(19) . . ?
C212 C12 Si2 113.6(2) . . ?
C112 C12 H12 105.7(18) . . ?
C212 C12 H12 106.5(17) . . ?
Si2 C12 H12 106.5(17) . . ?
C12 C112 H11D 113(2) . . ?
C12 C112 H11E 111(3) . . ?
H11D C112 H11E 96(3) . . ?
C12 C112 H11F 112.4(19) . . ?
H11D C112 H11F 112(3) . . ?
H11E C112 H11F 112(3) . . ?
C12 C212 H21D 110(2) . . ?
C12 C212 H21E 109(2) . . ?
H21D C212 H21E 111(3) . . ?
C12 C212 H21F 106(2) . . ?
H21D C212 H21F 106(3) . . ?
H21E C212 H21F 113(3) . . ?
C122 C22 C222 110.1(3) . . ?
C122 C22 Si2 112.7(2) . . ?
C222 C22 Si2 112.1(2) . . ?
C122 C22 H22 107.1(16) . . ?
C222 C22 H22 106.1(15) . . ?
Si2 C22 H22 108.4(15) . . ?
C22 C122 H12D 111(2) . . ?
C22 C122 H12E 110(2) . . ?
H12D C122 H12E 111(3) . . ?
C22 C122 H12F 106(2) . . ?
H12D C122 H12F 112(3) . . ?
H12E C122 H12F 106(3) . . ?
C22 C222 H22D 112.5(19) . . ?
C22 C222 H22E 111(2) . . ?
H22D C222 H22E 106(3) . . ?
C22 C222 H22F 114(2) . . ?
H22D C222 H22F 101(3) . . ?
H22E C222 H22F 110(3) . . ?
C132 C32 C232 109.1(3) . . ?
C132 C32 Si2 113.6(2) . . ?
C232 C32 Si2 113.4(2) . . ?
C132 C32 H32 108.2(19) . . ?
C232 C32 H32 108.2(19) . . ?
Si2 C32 H32 104(2) . . ?
C32 C132 H13D 111.5(19) . . ?
C32 C132 H13E 111(2) . . ?
H13D C132 H13E 112(3) . . ?
C32 C132 H13F 106(3) . . ?
H13D C132 H13F 111(3) . . ?
H13E C132 H13F 105(4) . . ?
C32 C232 H23D 110(2) . . ?
C32 C232 H23E 111(2) . . ?
H23D C232 H23E 109(3) . . ?
C32 C232 H23F 109(3) . . ?
H23D C232 H23F 108(3) . . ?
H23E C232 H23F 110(4) . . ?

loop_
_geom_bond_atom_site_label_1
_geom_bond_atom_site_label_2
_geom_bond_distance
_geom_bond_site_symmetry_2
_geom_bond_publ_flag
Mg1 O11 2.094(2) . ?
Mg1 N1 2.104(2) . ?
Mg1 N2 2.110(2) . ?
Mg1 C1 2.126(3) . ?
Mg1 Mg2 2.9480(10) . ?
Mg1 H1N 2.35(3) . ?
Mg1 H2N 2.37(3) . ?
Mg2 O12B 2.0913(18) . ?
Mg2 N2 2.106(2) . ?
Mg2 N1 2.107(2) . ?
Mg2 C2 2.126(3) . ?
Mg2 H1N 2.34(3) . ?
Mg2 H2N 2.38(3) . ?
C1 H1A 0.89(5) . ?
C1 H1B 0.91(4) . ?
C1 H1C 0.94(5) . ?
C2 H2A 0.87(5) . ?
C2 H2B 1.11(8) . ?
C2 H2C 0.86(5) . ?
O11 C51A 1.411(3) . ?
O11 C21A 1.463(3) . ?
C21A C31A 1.499(6) . ?
C21A H21A 0.9900 . ?
C21A H21B 0.9900 . ?
C31A C41A 1.611(6) . ?
C31A H31A 0.9900 . ?
C31A H31B 0.9900 . ?
C41A C51A 1.4951 . ?
C41A H41A 0.9900 . ?
C41A H41B 0.9900 . ?
C51A H51A 0.9900 . ?
C51A H51B 0.9900 . ?
O12B C52B 1.397(4) . ?
O12B C22B 1.464(3) . ?
C22B C32B 1.471(5) . ?
C22B H22A 0.9900 . ?
C22B H22B 0.9900 . ?
C32B C42B 1.388(12) . ?
C32B C42A 1.499(9) . ?
C32B H32A 0.9900 . ?
C32B H32B 0.9900 . ?
C42A C52B 1.470(8) . ?
C42A H42A 0.9900 . ?
C42A H42B 0.9900 . ?
C42B C52B 1.571(12) . ?
C42B H42C 0.9900 . ?
C42B H42D 0.9900 . ?
C52B H52A 0.9900 . ?
C52B H52B 0.9900 . ?
N1 Si1 1.728(2) . ?
N1 H1N 0.70(3) . ?
Si1 C21 1.888(3) . ?
Si1 C11 1.897(2) . ?
Si1 C31 1.901(3) . ?
C11 C211 1.527(4) . ?
C11 C111 1.528(4) . ?
C11 H11 0.91(3) . ?
C111 H11A 1.01(4) . ?
C111 H11B 0.94(3) . ?
C111 H11C 1.02(3) . ?
C211 H21A 1.00(4) . ?
C211 H21B 1.03(3) . ?
C211 H21C 0.98(4) . ?
C21 C221 1.533(4) . ?
C21 C121 1.536(4) . ?
C21 H21 0.91(3) . ?
C121 H12A 0.98(4) . ?
C121 H12B 0.92(5) . ?
C121 H12C 0.97(4) . ?
C221 H22A 0.94(4) . ?
C221 H22B 0.97(4) . ?
C221 H22C 1.01(4) . ?
C31 C131 1.516(5) . ?
C31 C231 1.526(4) . ?
C31 H31 0.96(3) . ?
C131 H13A 0.99(4) . ?
C131 H13B 0.96(4) . ?
C131 H13C 0.99(4) . ?
C231 H23A 0.91(4) . ?
C231 H23B 0.99(3) . ?
C231 H23C 1.06(5) . ?
N2 Si2 1.7312(19) . ?
N2 H2N 0.80(3) . ?
Si2 C32 1.886(3) . ?
Si2 C22 1.898(2) . ?
Si2 C12 1.900(2) . ?
C12 C112 1.521(4) . ?
C12 C212 1.536(4) . ?
C12 H12 0.94(3) . ?
C112 H11D 0.98(4) . ?
C112 H11E 0.88(4) . ?
C112 H11F 0.97(3) . ?
C212 H21D 0.93(4) . ?
C212 H21E 0.98(4) . ?
C212 H21F 1.02(4) . ?
C22 C122 1.515(5) . ?
C22 C222 1.526(4) . ?
C22 H22 0.99(3) . ?
C122 H12D 0.91(4) . ?
C122 H12E 1.02(4) . ?
C122 H12F 0.95(4) . ?
C222 H22D 0.98(4) . ?
C222 H22E 0.91(4) . ?
C222 H22F 0.94(4) . ?
C32 C132 1.523(4) . ?
C32 C232 1.540(4) . ?
C32 H32 0.92(3) . ?
C132 H13D 0.95(4) . ?
C132 H13E 0.97(4) . ?
C132 H13F 0.91(4) . ?
C232 H23D 0.98(4) . ?
C232 H23E 1.02(4) . ?
C232 H23F 0.96(5) . ?

loop_
_geom_contact_atom_site_label_1
_geom_contact_atom_site_label_2
_geom_contact_distance
_geom_contact_site_symmetry_1
_geom_contact_site_symmetry_2
_geom_contact_publ_flag
? ? ? ? ? ?

loop_
_geom_hbond_atom_site_label_D
_geom_hbond_atom_site_label_H
_geom_hbond_atom_site_label_A
_geom_hbond_distance_DH
_geom_hbond_distance_HA
_geom_hbond_distance_DA
_geom_hbond_angle_DHA
_geom_hbond_site_symmetry_A
_geom_hbond_publ_flag
? ? ? ? ? ? ? ? ?

loop_
_geom_torsion_atom_site_label_1
_geom_torsion_atom_site_label_2
_geom_torsion_atom_site_label_3
_geom_torsion_atom_site_label_4
_geom_torsion
_geom_torsion_site_symmetry_1
_geom_torsion_site_symmetry_2
_geom_torsion_site_symmetry_3
_geom_torsion_site_symmetry_4
_geom_torsion_publ_flag
O11 Mg1 Mg2 O12B -2.69(10) . . . . ?
N1 Mg1 Mg2 O12B 77.13(11) . . . . ?
N2 Mg1 Mg2 O12B -81.91(11) . . . . ?
C1 Mg1 Mg2 O12B 177.52(16) . . . . ?
O11 Mg1 Mg2 N2 79.21(11) . . . . ?
N1 Mg1 Mg2 N2 159.03(14) . . . . ?
C1 Mg1 Mg2 N2 -100.57(18) . . . . ?
O11 Mg1 Mg2 N1 -79.82(12) . . . . ?
N2 Mg1 Mg2 N1 -159.03(14) . . . . ?
C1 Mg1 Mg2 N1 100.39(18) . . . . ?
O11 Mg1 Mg2 C2 179.67(17) . . . . ?
N1 Mg1 Mg2 C2 -100.51(19) . . . . ?
N2 Mg1 Mg2 C2 100.46(18) . . . . ?
C1 Mg1 Mg2 C2 -0.1(2) . . . . ?
N1 Mg1 O11 C51A -52.1(2) . . . . ?
N2 Mg1 O11 C51A 41.3(2) . . . . ?
C1 Mg1 O11 C51A 174.5(2) . . . . ?
Mg2 Mg1 O11 C51A -5.3(3) . . . . ?
N1 Mg1 O11 C21A 133.1(2) . . . . ?
N2 Mg1 O11 C21A -133.5(2) . . . . ?
C1 Mg1 O11 C21A -0.3(2) . . . . ?
Mg2 Mg1 O11 C21A 179.90(19) . . . . ?
C51A O11 C21A C31A 7.9(4) . . . . ?
Mg1 O11 C21A C31A -176.3(3) . . . . ?
O11 C21A C31A C41A -32.8(4) . . . . ?
C21A C31A C41A C51A 43.1(3) . . . . ?
C21A O11 C51A C41A 22.9(2) . . . . ?
Mg1 O11 C51A C41A -152.38(13) . . . . ?
C31A C41A C51A O11 -40.1(2) . . . . ?
N2 Mg2 O12B C52B -53.5(4) . . . . ?
N1 Mg2 O12B C52B 38.5(4) . . . . ?
C2 Mg2 O12B C52B 171.8(4) . . . . ?
Mg1 Mg2 O12B C52B -6.6(4) . . . . ?
N2 Mg2 O12B C22B 134.2(2) . . . . ?
N1 Mg2 O12B C22B -133.8(2) . . . . ?
C2 Mg2 O12B C22B -0.5(2) . . . . ?
Mg1 Mg2 O12B C22B -178.9(2) . . . . ?
C52B O12B C22B C32B -6.6(4) . . . . ?
Mg2 O12B C22B C32B 167.0(2) . . . . ?
O12B C22B C32B C42B -17.7(7) . . . . ?
O12B C22B C32B C42A 28.8(5) . . . . ?
C42B C32B C42A C52B 64.0(8) . . . . ?
C22B C32B C42A C52B -39.6(6) . . . . ?
C22B C32B C42B C52B 31.8(9) . . . . ?
C42A C32B C42B C52B -57.3(7) . . . . ?
C22B O12B C52B C42A -19.1(6) . . . . ?
Mg2 O12B C52B C42A 167.6(4) . . . . ?
C22B O12B C52B C42B 25.1(6) . . . . ?
Mg2 O12B C52B C42B -148.2(5) . . . . ?
C32B C42A C52B O12B 36.7(6) . . . . ?
C32B C42A C52B C42B -56.0(7) . . . . ?
C32B C42B C52B O12B -35.4(9) . . . . ?
C32B C42B C52B C42A 63.7(8) . . . . ?
O11 Mg1 N1 Si1 -99.46(16) . . . . ?
N2 Mg1 N1 Si1 155.11(16) . . . . ?
C1 Mg1 N1 Si1 20.0(2) . . . . ?
Mg2 Mg1 N1 Si1 140.3(2) . . . . ?
O11 Mg1 N1 Mg2 120.23(9) . . . . ?
N2 Mg1 N1 Mg2 14.81(10) . . . . ?
C1 Mg1 N1 Mg2 -120.30(14) . . . . ?
O12B Mg2 N1 Si1 104.33(16) . . . . ?
N2 Mg2 N1 Si1 -151.53(16) . . . . ?
C2 Mg2 N1 Si1 -12.0(2) . . . . ?
Mg1 Mg2 N1 Si1 -136.7(2) . . . . ?
O12B Mg2 N1 Mg1 -118.97(9) . . . . ?
N2 Mg2 N1 Mg1 -14.83(10) . . . . ?
C2 Mg2 N1 Mg1 124.69(14) . . . . ?
Mg1 N1 Si1 C21 -37.73(19) . . . . ?
Mg2 N1 Si1 C21 85.73(17) . . . . ?
Mg1 N1 Si1 C11 80.70(17) . . . . ?
Mg2 N1 Si1 C11 -155.84(15) . . . . ?
Mg1 N1 Si1 C31 -157.36(15) . . . . ?
Mg2 N1 Si1 C31 -33.9(2) . . . . ?
N1 Si1 C11 C211 55.9(2) . . . . ?
C21 Si1 C11 C211 173.5(2) . . . . ?
C31 Si1 C11 C211 -68.4(2) . . . . ?
N1 Si1 C11 C111 -68.2(2) . . . . ?
C21 Si1 C11 C111 49.5(3) . . . . ?
C31 Si1 C11 C111 167.5(2) . . . . ?
N1 Si1 C21 C221 -56.3(2) . . . . ?
C11 Si1 C21 C221 -174.8(2) . . . . ?
C31 Si1 C21 C221 66.5(2) . . . . ?
N1 Si1 C21 C121 178.4(3) . . . . ?
C11 Si1 C21 C121 59.8(3) . . . . ?
C31 Si1 C21 C121 -58.9(3) . . . . ?
N1 Si1 C31 C131 -29.7(3) . . . . ?
C21 Si1 C31 C131 -149.1(3) . . . . ?
C11 Si1 C31 C131 92.3(3) . . . . ?
N1 Si1 C31 C231 -156.2(3) . . . . ?
C21 Si1 C31 C231 84.4(3) . . . . ?
C11 Si1 C31 C231 -34.2(3) . . . . ?
O12B Mg2 N2 Si2 -103.45(15) . . . . ?
N1 Mg2 N2 Si2 155.34(15) . . . . ?
C2 Mg2 N2 Si2 15.7(2) . . . . ?
Mg1 Mg2 N2 Si2 140.54(19) . . . . ?
O12B Mg2 N2 Mg1 116.00(8) . . . . ?
N1 Mg2 N2 Mg1 14.79(10) . . . . ?
C2 Mg2 N2 Mg1 -124.80(14) . . . . ?
O11 Mg1 N2 Si2 101.95(16) . . . . ?
N1 Mg1 N2 Si2 -152.26(17) . . . . ?
C1 Mg1 N2 Si2 -17.2(2) . . . . ?
Mg2 Mg1 N2 Si2 -137.5(2) . . . . ?
O11 Mg1 N2 Mg2 -120.60(8) . . . . ?
N1 Mg1 N2 Mg2 -14.81(10) . . . . ?
C1 Mg1 N2 Mg2 120.21(15) . . . . ?
Mg2 N2 Si2 C32 -49.52(17) . . . . ?
Mg1 N2 Si2 C32 74.48(18) . . . . ?
Mg2 N2 Si2 C22 69.20(18) . . . . ?
Mg1 N2 Si2 C22 -166.80(15) . . . . ?
Mg2 N2 Si2 C12 -169.96(14) . . . . ?
Mg1 N2 Si2 C12 -46.0(2) . . . . ?
N2 Si2 C12 C112 -32.7(3) . . . . ?
C32 Si2 C12 C112 -152.7(2) . . . . ?
C22 Si2 C12 C112 88.5(2) . . . . ?
N2 Si2 C12 C212 -159.4(2) . . . . ?
C32 Si2 C12 C212 80.5(3) . . . . ?
C22 Si2 C12 C212 -38.3(3) . . . . ?
N2 Si2 C22 C122 58.2(3) . . . . ?
C32 Si2 C22 C122 176.8(2) . . . . ?
C12 Si2 C22 C122 -64.1(3) . . . . ?
N2 Si2 C22 C222 -66.7(3) . . . . ?
C32 Si2 C22 C222 51.9(3) . . . . ?
C12 Si2 C22 C222 171.0(2) . . . . ?
N2 Si2 C32 C132 -64.9(2) . . . . ?
C22 Si2 C32 C132 175.9(2) . . . . ?
C12 Si2 C32 C132 57.0(2) . . . . ?
N2 Si2 C32 C232 169.7(2) . . . . ?
C22 Si2 C32 C232 50.5(3) . . . . ?
C12 Si2 C32 C232 -68.4(3) . . . . ?
